data_7211694
loop_
_publ_author_name
'Adam, Martin S.'
'Parkin, Andrew'
'Thomas, Lynne H.'
'Wilson, Chick C.'

_publ_section_title
;
 Bifurcated hydrogen-bonded synthons in molecular complexes of picolines
 with chloranilic acid
;
_journal_issue 3
_journal_name_full CrystEngComm
_journal_page_first 917
_journal_paper_doi 10.1039/b912539f
_journal_volume 12
_journal_year 2010
_chemical_formula_moiety '4(C6 H8 N), 2(C6 H Cl2 O4), (C6 Cl2 O4), 2(H2 O)'
_chemical_formula_sum 'C42 H38 Cl6 N4 O14'
_chemical_formula_weight 1035.50
_chemical_name_common '3-picoline chloranilate hemihydrate'
_chemical_name_systematic '3-picoline chloranilate hemihydrate'
_space_group_IT_number 2
_symmetry_cell_setting triclinic
_symmetry_space_group_name_Hall '-P 1'
_symmetry_space_group_name_H-M 'P -1'
_atom_sites_solution_hydrogens geom
_atom_sites_solution_primary direct
_cell_angle_alpha 71.274(13)
_cell_angle_beta 86.638(16)
_cell_angle_gamma 89.577(13)
_cell_formula_units_Z 1
_cell_length_a 7.205(2)
_cell_length_b 12.267(4)
_cell_length_c 13.453(5)
_cell_measurement_reflns_used 0
_cell_measurement_temperature 200
_cell_measurement_theta_max 0
_cell_measurement_theta_min 0
_cell_volume 1124.1(6)
_computing_cell_refinement 'CrystalClear 1.4.0 (Rigaku, 2008)'
_computing_data_collection 'CrystalClear 1.4.0 (Rigaku, 2008)'
_computing_data_reduction 'CrystalClear 1.4.0 (Rigaku, 2008)'
_computing_molecular_graphics 'CAMERON (Watkin et al., 1996)'
_computing_publication_material 'WINGX (Farrugia, 1999)'
_computing_structure_refinement 'SHELXL97 (Sheldrick, 2008)'
_computing_structure_solution 'SIR92 (Altomare et al., 1994)'
_diffrn_ambient_temperature 200
_diffrn_measured_fraction_theta_full 0.997
_diffrn_measured_fraction_theta_max 0.997
_diffrn_measurement_device_type
;
'Rigaku R-AXIS RAPID IP Image Plate diffractometer'
;
_diffrn_measurement_method \w
_diffrn_radiation_monochromator graphite
_diffrn_radiation_type 'Mo K\a'
_diffrn_radiation_wavelength 0.71073
_diffrn_reflns_av_R_equivalents 0.038
_diffrn_reflns_limit_h_max 9
_diffrn_reflns_limit_h_min -8
_diffrn_reflns_limit_k_max 15
_diffrn_reflns_limit_k_min -15
_diffrn_reflns_limit_l_max 17
_diffrn_reflns_limit_l_min -17
_diffrn_reflns_number 14954
_diffrn_reflns_theta_full 27.483
_diffrn_reflns_theta_max 27.483
_diffrn_reflns_theta_min 3.119
_diffrn_standards_number 0
_exptl_absorpt_coefficient_mu 0.454
_exptl_absorpt_correction_T_max 0.9556
_exptl_absorpt_correction_T_min 0.9341
_exptl_absorpt_correction_type empirical
_exptl_crystal_colour 'dark red'
_exptl_crystal_density_diffrn 1.530
_exptl_crystal_description block
_exptl_crystal_F_000 532
_exptl_crystal_size_max 0.20
_exptl_crystal_size_mid 0.15
_exptl_crystal_size_min 0.10
_refine_diff_density_max 0.33
_refine_diff_density_min -0.27
_refine_ls_goodness_of_fit_ref 1.078
_refine_ls_hydrogen_treatment mixed
_refine_ls_matrix_type full
_refine_ls_number_parameters 350
_refine_ls_number_reflns 5150
_refine_ls_number_restraints 0
_refine_ls_R_factor_all 0.065
_refine_ls_R_factor_gt 0.0392
_refine_ls_shift/su_max 0.001
_refine_ls_structure_factor_coef Fsqd
_refine_ls_weighting_details 'calc w=1/[\s^2^(Fo^2^)+(0.0419P)^2^+0.3109P] where P=(Fo^2^+2Fc^2^)/3'
_refine_ls_weighting_scheme calc
_refine_ls_wR_factor_all 0.0711
_refine_ls_wR_factor_ref 0.101
_reflns_limit_h_max 9
_reflns_limit_h_min -9
_reflns_limit_k_max 15
_reflns_limit_k_min -14
_reflns_limit_l_max 17
_reflns_limit_l_min 0
_reflns_number_gt 3633
_reflns_number_total 5150
_reflns_threshold_expression >2\s(I)
_cod_data_source_file b912539f.txt
_cod_data_source_block 200K
_cod_depositor_comments
;
The following automatic conversions were performed:

'_symmetry_cell_setting' value 'Triclinic' changed to 'triclinic'
according to /home/saulius/struct/CIF-dictionaries/cif_core.dic
dictionary named 'cif_core.dic' version 2.4.2 from 2011-04-26.

Automatic conversion script
Id: cif_fix_values 1891 2012-01-12 08:04:46Z andrius 
;
_cod_original_sg_symbol_H-M 'P -1 '
_cod_database_code 7211694

loop_
_symmetry_equiv_pos_as_xyz
x,y,z
-x,-y,-z

loop_
_atom_site_label
_atom_site_fract_x
_atom_site_fract_y
_atom_site_fract_z
_atom_site_U_iso_or_equiv
_atom_site_adp_type
_atom_site_calc_flag
_atom_site_refinement_flags
_atom_site_occupancy
_atom_site_type_symbol
C1 0.6462(3) 0.54828(16) 0.91940(16) 0.0238(4) Uani d . 1 C
C2 0.6531(3) 0.55580(16) 1.03118(16) 0.0242(4) Uani d . 1 C
C3 0.5048(3) 0.50885(16) 1.10403(16) 0.0266(4) Uani d . 1 C
Cl1 0.50829(8) 0.51901(5) 1.22968(4) 0.03770(15) Uani d . 1 Cl
O2 0.7929(2) 0.60435(13) 1.04879(12) 0.0347(4) Uani d . 1 O
O1 0.78002(19) 0.59418(12) 0.85600(12) 0.0324(3) Uani d . 1 O
C15 0.8673(3) 0.06195(17) 0.75421(17) 0.0276(4) Uani d . 1 C
C14 0.8888(3) 0.17908(17) 0.74721(17) 0.0264(4) Uani d . 1 C
C13 0.8504(3) 0.26932(17) 0.64368(17) 0.0264(4) Uani d . 1 C
C12 0.8005(3) 0.23973(17) 0.56068(17) 0.0275(4) Uani d . 1 C
C11 0.7807(3) 0.12020(18) 0.56741(17) 0.0290(5) Uani d . 1 C
C10 0.8164(3) 0.02667(17) 0.67222(17) 0.0289(5) Uani d . 1 C
O3 0.7945(2) -0.07635(13) 0.67473(13) 0.0416(4) Uani d . 1 O
O4 0.7358(3) 0.08995(14) 0.49401(14) 0.0458(4) Uani d . 1 O
Cl3 0.76252(8) 0.34435(5) 0.44250(4) 0.03878(15) Uani d . 1 Cl
O5 0.8690(2) 0.37754(12) 0.63873(13) 0.0346(4) Uani d . 1 O
O6 0.9370(2) 0.21452(13) 0.81764(12) 0.0366(4) Uani d . 1 O
Cl2 0.90875(9) -0.03981(5) 0.87463(5) 0.04106(16) Uani d . 1 Cl
C5 1.3529(3) 0.78885(16) 0.94128(17) 0.0273(4) Uani d . 1 C
C6 1.4266(3) 0.80963(18) 0.83917(19) 0.0319(5) Uani d . 1 C
C7 1.3299(3) 0.7783(2) 0.7668(2) 0.0365(5) Uani d . 1 C
C8 1.1608(3) 0.72419(19) 0.79736(19) 0.0348(5) Uani d . 1 C
N1 1.0929(3) 0.70217(14) 0.89656(15) 0.0293(4) Uani d . 1 N
C4 1.1827(3) 0.73337(17) 0.96762(18) 0.0283(5) Uani d . 1 C
C9 1.4498(3) 0.8247(2) 1.0219(2) 0.0438(6) Uani d . 1 C
H9A 1.3966 0.8947 1.0273 0.066 Uiso calc R 1 H
H9B 1.5797 0.837 1.001 0.066 Uiso calc R 1 H
H9C 1.435 0.7653 1.0888 0.066 Uiso calc R 1 H
C17 0.6803(3) -0.1926(2) 0.36151(19) 0.0336(5) Uani d . 1 C
C16 0.7022(3) -0.1220(2) 0.42187(19) 0.0337(5) Uani d . 1 C
N2 0.7359(3) -0.16621(17) 0.52405(17) 0.0347(4) Uani d . 1 N
C20 0.7514(3) -0.2794(2) 0.5727(2) 0.0380(5) Uani d . 1 C
C19 0.7341(3) -0.3536(2) 0.5159(2) 0.0421(6) Uani d . 1 C
C18 0.6983(3) -0.3099(2) 0.4113(2) 0.0395(6) Uani d . 1 C
C21 0.6413(4) -0.1423(2) 0.2474(2) 0.0485(7) Uani d . 1 C
H21A 0.5095 -0.1405 0.2403 0.073 Uiso calc R 1 H
H21B 0.6982 -0.1887 0.2089 0.073 Uiso calc R 1 H
H21C 0.6914 -0.0654 0.2202 0.073 Uiso calc R 1 H
O7 1.0063(2) 0.46744(14) 0.76547(14) 0.0354(4) Uani d . 1 O
H72 1.065(4) 0.441(2) 0.808(2) 0.053 Uiso d . 1 H
H71 0.911(4) 0.500(2) 0.795(2) 0.053 Uiso d . 1 H
H61 1.536(4) 0.843(2) 0.821(2) 0.053(8) Uiso d . 1 H
H7 1.382(3) 0.790(2) 0.702(2) 0.044(7) Uiso d . 1 H
H8 1.080(4) 0.698(2) 0.750(2) 0.066(9) Uiso d . 1 H
H4 1.136(3) 0.7143(19) 1.037(2) 0.035(6) Uiso d . 1 H
H16 0.688(3) -0.0430(19) 0.3913(19) 0.029(6) Uiso d . 1 H
H20 0.785(4) -0.303(2) 0.651(2) 0.050(7) Uiso d . 1 H
H19 0.743(4) -0.430(3) 0.547(2) 0.062(9) Uiso d . 1 H
H18 0.679(3) -0.363(2) 0.371(2) 0.041(7) Uiso d . 1 H
H5 0.914(4) 0.390(2) 0.693(3) 0.065(9) Uiso d . 1 H
H1 0.980(4) 0.666(2) 0.914(2) 0.061(9) Uiso d . 1 H
H2 0.759(4) -0.119(3) 0.563(3) 0.079(10) Uiso d . 1 H

loop_
_atom_site_aniso_label
_atom_site_aniso_U_11
_atom_site_aniso_U_22
_atom_site_aniso_U_33
_atom_site_aniso_U_12
_atom_site_aniso_U_13
_atom_site_aniso_U_23
C1 0.0255(10) 0.0212(9) 0.0237(11) 0.0014(7) -0.0018(9) -0.0056(8)
C2 0.0244(10) 0.0231(9) 0.0251(11) 0.0001(8) -0.0042(9) -0.0074(8)
C3 0.0324(11) 0.0271(10) 0.0207(11) 0.0004(8) -0.0027(9) -0.0082(8)
Cl1 0.0394(3) 0.0525(3) 0.0244(3) -0.0107(2) 0.0010(2) -0.0170(2)
O2 0.0307(8) 0.0440(9) 0.0305(9) -0.0114(6) -0.0018(7) -0.0133(7)
O1 0.0298(8) 0.0396(8) 0.0289(9) -0.0078(6) 0.0047(7) -0.0137(7)
C15 0.0286(10) 0.0285(10) 0.0242(11) 0.0010(8) -0.0007(9) -0.0064(9)
C14 0.0241(10) 0.0328(11) 0.0228(11) 0.0034(8) 0.0016(8) -0.0102(9)
C13 0.0255(10) 0.0275(10) 0.0259(11) 0.0028(8) 0.0005(9) -0.0083(9)
C12 0.0298(11) 0.0294(10) 0.0222(11) -0.0001(8) -0.0014(9) -0.0067(8)
C11 0.0277(11) 0.0359(11) 0.0259(11) -0.0031(8) 0.0004(9) -0.0138(9)
C10 0.0278(11) 0.0309(11) 0.0280(12) -0.0050(8) 0.0036(9) -0.0105(9)
O3 0.0603(11) 0.0308(8) 0.0353(10) -0.0107(7) -0.0014(8) -0.0127(7)
O4 0.0666(12) 0.0428(9) 0.0333(10) -0.0041(8) -0.0120(9) -0.0180(8)
Cl3 0.0533(4) 0.0385(3) 0.0233(3) 0.0047(2) -0.0086(3) -0.0072(2)
O5 0.0510(10) 0.0287(8) 0.0281(9) 0.0050(7) -0.0108(8) -0.0130(7)
O6 0.0526(10) 0.0351(8) 0.0257(8) 0.0034(7) -0.0070(7) -0.0141(7)
Cl2 0.0552(4) 0.0323(3) 0.0308(3) 0.0021(2) -0.0054(3) -0.0028(2)
C5 0.0293(11) 0.0245(10) 0.0289(12) -0.0002(8) -0.0050(9) -0.0092(9)
C6 0.0311(12) 0.0288(11) 0.0330(13) -0.0074(9) 0.0037(10) -0.0069(9)
C7 0.0432(13) 0.0413(13) 0.0235(12) -0.0061(10) 0.0030(11) -0.0091(10)
C8 0.0409(13) 0.0350(11) 0.0303(13) -0.0026(9) -0.0056(10) -0.0122(10)
N1 0.0277(9) 0.0267(9) 0.0343(11) -0.0032(7) -0.0011(8) -0.0110(8)
C4 0.0346(12) 0.0265(10) 0.0243(12) 0.0002(8) -0.0008(10) -0.0090(9)
C9 0.0452(14) 0.0525(15) 0.0408(15) -0.0074(11) -0.0066(12) -0.0241(12)
C17 0.0217(10) 0.0462(13) 0.0366(13) -0.0007(9) -0.0015(9) -0.0185(11)
C16 0.0316(12) 0.0342(12) 0.0355(13) 0.0001(9) -0.0015(10) -0.0118(10)
N2 0.0335(10) 0.0413(11) 0.0344(11) -0.0032(8) -0.0008(9) -0.0193(9)
C20 0.0351(13) 0.0414(13) 0.0361(14) -0.0033(10) -0.0009(11) -0.0104(11)
C19 0.0432(14) 0.0332(13) 0.0488(16) -0.0041(10) 0.0014(12) -0.0122(12)
C18 0.0355(13) 0.0405(13) 0.0487(16) -0.0051(10) 0.0005(11) -0.0234(12)
C21 0.0413(14) 0.0699(17) 0.0387(15) 0.0067(12) -0.0105(12) -0.0224(13)
O7 0.0415(10) 0.0377(9) 0.0315(10) 0.0015(7) -0.0065(8) -0.0167(7)

loop_
_atom_type_symbol
_atom_type_description
_atom_type_scat_dispersion_real
_atom_type_scat_dispersion_imag
_atom_type_scat_source
C C 0.0033 0.0016 'International Tables Vol C Tables 4.2.6.8 and 6.1.1.4'
H H 0 0 'International Tables Vol C Tables 4.2.6.8 and 6.1.1.4'
Cl Cl 0.1484 0.1585 'International Tables Vol C Tables 4.2.6.8 and 6.1.1.4'
N N 0.0061 0.0033 'International Tables Vol C Tables 4.2.6.8 and 6.1.1.4'
O O 0.0106 0.006 'International Tables Vol C Tables 4.2.6.8 and 6.1.1.4'

loop_
_geom_angle_atom_site_label_1
_geom_angle_atom_site_label_2
_geom_angle_atom_site_label_3
_geom_angle
_geom_angle_site_symmetry_1
_geom_angle_site_symmetry_3
O1 C1 C3 125.1(2) . 2_667
O1 C1 C2 116.18(17) . .
C3 C1 C2 118.74(18) 2_667 .
O2 C2 C3 125.4(2) . .
O2 C2 C1 116.17(18) . .
C3 C2 C1 118.45(17) . .
C2 C3 C1 122.76(19) . 2_667
C2 C3 Cl1 119.04(15) . .
C1 C3 Cl1 118.19(16) 2_667 .
C10 C15 C14 123.69(19) . .
C10 C15 Cl2 119.83(16) . .
C14 C15 Cl2 116.48(16) . .
O6 C14 C15 125.95(19) . .
O6 C14 C13 116.60(18) . .
C15 C14 C13 117.45(18) . .
O5 C13 C12 121.83(18) . .
O5 C13 C14 116.76(18) . .
C12 C13 C14 121.41(18) . .
C13 C12 C11 121.14(18) . .
C13 C12 Cl3 120.49(16) . .
C11 C12 Cl3 118.35(16) . .
O4 C11 C12 123.1(2) . .
O4 C11 C10 118.38(18) . .
C12 C11 C10 118.53(18) . .
O3 C10 C15 126.0(2) . .
O3 C10 C11 116.18(19) . .
C15 C10 C11 117.77(18) . .
C13 O5 H5 116.7(19) . .
C4 C5 C6 117.3(2) . .
C4 C5 C9 119.8(2) . .
C6 C5 C9 122.9(2) . .
C7 C6 C5 120.9(2) . .
C7 C6 H61 120.2(19) . .
C5 C6 H61 118.9(19) . .
C8 C7 C6 119.1(2) . .
C8 C7 H7 121.4(17) . .
C6 C7 H7 119.3(17) . .
N1 C8 C7 119.6(2) . .
N1 C8 H8 115.7(18) . .
C7 C8 H8 124.7(18) . .
C8 N1 C4 122.3(2) . .
C8 N1 H1 117.4(19) . .
C4 N1 H1 120(2) . .
N1 C4 C5 120.8(2) . .
N1 C4 H4 121.1(15) . .
C5 C4 H4 118.0(15) . .
C5 C9 H9A 109.5 . .
C5 C9 H9B 109.5 . .
H9A C9 H9B 109.5 . .
C5 C9 H9C 109.5 . .
H9A C9 H9C 109.5 . .
H9B C9 H9C 109.5 . .
C16 C17 C18 116.7(2) . .
C16 C17 C21 120.4(2) . .
C18 C17 C21 122.9(2) . .
N2 C16 C17 120.9(2) . .
N2 C16 H16 120.2(14) . .
C17 C16 H16 118.8(14) . .
C20 N2 C16 122.6(2) . .
C20 N2 H2 116(2) . .
C16 N2 H2 121(2) . .
N2 C20 C19 119.0(2) . .
N2 C20 H20 115.7(14) . .
C19 C20 H20 125.1(14) . .
C20 C19 C18 119.2(2) . .
C20 C19 H19 121(2) . .
C18 C19 H19 120(2) . .
C19 C18 C17 121.6(2) . .
C19 C18 H18 119.4(14) . .
C17 C18 H18 119.0(14) . .
C17 C21 H21A 109.5 . .
C17 C21 H21B 109.5 . .
H21A C21 H21B 109.5 . .
C17 C21 H21C 109.5 . .
H21A C21 H21C 109.5 . .
H21B C21 H21C 109.5 . .
H72 O7 H71 105(3) . .

loop_
_geom_bond_atom_site_label_1
_geom_bond_atom_site_label_2
_geom_bond_site_symmetry_2
_geom_bond_distance
C1 O1 . 1.256(2)
C1 C3 2_667 1.403(3)
C1 C2 . 1.539(3)
C2 O2 . 1.246(2)
C2 C3 . 1.399(3)
C3 C1 2_667 1.403(3)
C3 Cl1 . 1.736(2)
C15 C10 . 1.376(3)
C15 C14 . 1.418(3)
C15 Cl2 . 1.739(2)
C14 O6 . 1.230(2)
C14 C13 . 1.514(3)
C13 O5 . 1.315(2)
C13 C12 . 1.348(3)
C12 C11 . 1.447(3)
C12 Cl3 . 1.728(2)
C11 O4 . 1.221(3)
C11 C10 . 1.540(3)
C10 O3 . 1.264(2)
O5 H5 . 0.87(3)
C5 C4 . 1.378(3)
C5 C6 . 1.388(3)
C5 C9 . 1.502(3)
C6 C7 . 1.380(3)
C6 H61 . 0.88(3)
C7 C8 . 1.368(3)
C7 H7 . 0.89(3)
C8 N1 . 1.337(3)
C8 H8 . 1.02(3)
N1 C4 . 1.338(3)
N1 H1 . 0.91(3)
C4 H4 . 0.92(3)
C9 H9A . 0.96
C9 H9B . 0.96
C9 H9C . 0.96
C17 C16 . 1.380(3)
C17 C18 . 1.387(3)
C17 C21 . 1.502(3)
C16 N2 . 1.342(3)
C16 H16 . 0.93(2)
N2 C20 . 1.338(3)
N2 H2 . 0.91(3)
C20 C19 . 1.374(4)
C20 H20 . 1.04(3)
C19 C18 . 1.375(4)
C19 H19 . 0.90(3)
C18 H18 . 0.99(3)
C21 H21A . 0.96
C21 H21B . 0.96
C21 H21C . 0.96
O7 H72 . 0.72(3)
O7 H71 . 0.93(3)

loop_
_geom_hbond_atom_site_label_D
_geom_hbond_atom_site_label_H
_geom_hbond_atom_site_label_A
_geom_hbond_distance_DH
_geom_hbond_distance_HA
_geom_hbond_distance_DA
_geom_hbond_angle_DHA
_geom_hbond_site_symmetry_A
O5 H5 O7 0.87(3) 1.73(3) 2.554(2) 158(3) .
N1 H1 O1 0.91(3) 2.02(3) 2.790(2) 142(3) .
N1 H1 O2 0.91(3) 2.12(3) 2.872(3) 139(3) .
O7 H72 O2 0.72(3) 2.14(3) 2.847(2) 165(3) 2_767
N2 H2 O3 0.91(3) 1.78(4) 2.654(3) 159(3) .
N2 H2 O4 0.91(3) 2.44(3) 3.037(3) 123(3) .
O7 H71 O1 0.93(3) 1.84(3) 2.739(2) 163(2) .

loop_
_geom_torsion_atom_site_label_1
_geom_torsion_atom_site_label_2
_geom_torsion_atom_site_label_3
_geom_torsion_atom_site_label_4
_geom_torsion
_geom_torsion_site_symmetry_1
_geom_torsion_site_symmetry_4
O1 C1 C2 O2 -1.6(2) . .
C3 C1 C2 O2 177.88(17) 2_667 .
O1 C1 C2 C3 178.23(17) . .
C3 C1 C2 C3 -2.3(3) 2_667 .
O2 C2 C3 C1 -177.80(18) . 2_667
C1 C2 C3 C1 2.4(3) . 2_667
O2 C2 C3 Cl1 1.0(3) . .
C1 C2 C3 Cl1 -178.79(13) . .
C10 C15 C14 O6 -178.7(2) . .
Cl2 C15 C14 O6 1.4(3) . .
C10 C15 C14 C13 0.9(3) . .
Cl2 C15 C14 C13 -179.02(15) . .
O6 C14 C13 O5 -1.1(3) . .
C15 C14 C13 O5 179.29(18) . .
O6 C14 C13 C12 178.64(19) . .
C15 C14 C13 C12 -1.0(3) . .
O5 C13 C12 C11 179.97(19) . .
C14 C13 C12 C11 0.3(3) . .
O5 C13 C12 Cl3 1.1(3) . .
C14 C13 C12 Cl3 -178.54(15) . .
C13 C12 C11 O4 -180.0(2) . .
Cl3 C12 C11 O4 -1.1(3) . .
C13 C12 C11 C10 0.5(3) . .
Cl3 C12 C11 C10 179.37(15) . .
C14 C15 C10 O3 -179.6(2) . .
Cl2 C15 C10 O3 0.3(3) . .
C14 C15 C10 C11 -0.2(3) . .
Cl2 C15 C10 C11 179.80(15) . .
O4 C11 C10 O3 -0.6(3) . .
C12 C11 C10 O3 178.91(19) . .
O4 C11 C10 C15 179.9(2) . .
C12 C11 C10 C15 -0.6(3) . .
C4 C5 C6 C7 1.6(3) . .
C9 C5 C6 C7 -178.0(2) . .
C5 C6 C7 C8 -1.2(3) . .
C6 C7 C8 N1 -0.3(3) . .
C7 C8 N1 C4 1.4(3) . .
C8 N1 C4 C5 -1.0(3) . .
C6 C5 C4 N1 -0.6(3) . .
C9 C5 C4 N1 179.04(19) . .
C18 C17 C16 N2 -1.1(3) . .
C21 C17 C16 N2 179.6(2) . .
C17 C16 N2 C20 0.5(3) . .
C16 N2 C20 C19 0.7(3) . .
N2 C20 C19 C18 -1.1(4) . .
C20 C19 C18 C17 0.4(4) . .
C16 C17 C18 C19 0.7(3) . .
C21 C17 C18 C19 180.0(2) . .
